data_7126162
loop_
_publ_author_name
'Levine, Andrew M.'
'Bu, Guanhong'
'Biswas, Sankarsan'
'Tsai, Esther H. R.'
'Braunschweig, Adam B.'
'Nannenga, Brent L.'

_publ_section_title
;
 Crystal structure and orientation of organic semiconductor thin films by
 microcrystal electron diffraction and grazing-incidence wide-angle X-ray
 scattering.
;
_journal_issue 30
_journal_name_full 'Chemical communications (Cambridge, England)'
_journal_page_first 4204
_journal_page_last 4207
_journal_paper_doi 10.1039/d0cc00119h
_journal_volume 56
_journal_year 2020
_chemical_formula_moiety 'C25 H17 Cd N2 O6'
_chemical_formula_sum 'C25 H17 Cd N2 O6'
_chemical_formula_weight 553.80
_space_group_crystal_system triclinic
_space_group_IT_number 2
_space_group_name_Hall '-P 1'
_space_group_name_H-M_alt 'P -1'
_atom_sites_solution_hydrogens geom
_audit_creation_method SHELXL-2018/3
_audit_update_record
;
2020-03-03 deposited with the CCDC.	2020-03-06 downloaded from the CCDC.
;
_cell_angle_alpha 109.183(7)
_cell_angle_beta 114.745(6)
_cell_angle_gamma 90.306(5)
_cell_formula_units_Z 2
_cell_length_a 9.7751(5)
_cell_length_b 11.1664(8)
_cell_length_c 11.1677(9)
_cell_measurement_reflns_used 5106
_cell_measurement_temperature 293
_cell_measurement_theta_max 29.4813
_cell_measurement_theta_min 2.7964
_cell_volume 1030.98(15)
_computing_cell_refinement
;
CrysAlisPro, Agilent Technologies,
Version 1.171.35.19 (release 27-10-2011 CrysAlis171 .NET)
(compiled Oct 27 2011,15:02:11)
;
_computing_data_collection
;
CrysAlisPro, Agilent Technologies,
Version 1.171.35.19 (release 27-10-2011 CrysAlis171 .NET)
(compiled Oct 27 2011,15:02:11)
;
_computing_data_reduction
;
CrysAlisPro, Agilent Technologies,
Version 1.171.35.19 (release 27-10-2011 CrysAlis171 .NET)
(compiled Oct 27 2011,15:02:11)
;
_computing_molecular_graphics 'DIAMOND. Version 3.0. Crystal Impact'
_computing_publication_material 'Windows Word 2010'
_computing_structure_refinement 'SHELXL-2018/3 (Sheldrick, 2018)'
_computing_structure_solution 'SHELXL-2018/3 (Sheldrick, 2018)'
_diffrn_ambient_temperature 293
_diffrn_detector_area_resol_mean 10.4170
_diffrn_measured_fraction_theta_full 0.998
_diffrn_measured_fraction_theta_max 0.851
_diffrn_measurement_device_type 'Xcalibur, Atlas, Gemini ultra'
_diffrn_measurement_method '\w scans'
_diffrn_radiation_type MoK\a
_diffrn_radiation_wavelength 0.71073
_diffrn_reflns_av_R_equivalents 0.0563
_diffrn_reflns_av_unetI/netI 0.0504
_diffrn_reflns_Laue_measured_fraction_full 0.998
_diffrn_reflns_Laue_measured_fraction_max 0.851
_diffrn_reflns_limit_h_max 10
_diffrn_reflns_limit_h_min -13
_diffrn_reflns_limit_k_max 15
_diffrn_reflns_limit_k_min -15
_diffrn_reflns_limit_l_max 15
_diffrn_reflns_limit_l_min -14
_diffrn_reflns_number 4893
_diffrn_reflns_point_group_measured_fraction_full 0.998
_diffrn_reflns_point_group_measured_fraction_max 0.851
_diffrn_reflns_theta_full 25.242
_diffrn_reflns_theta_max 29.490
_diffrn_reflns_theta_min 2.781
_exptl_absorpt_coefficient_mu 1.108
_exptl_absorpt_correction_T_max 1.00000
_exptl_absorpt_correction_T_min 0.83416
_exptl_absorpt_correction_type multi-scan
_exptl_absorpt_process_details
;
CrysAlisPro, Agilent Technologies,
Version 1.171.35.19 (release 27-10-2011 CrysAlis171 .NET)
(compiled Oct 27 2011,15:02:11)
Empirical absorption correction using spherical harmonics,
 implemented in SCALE3 ABSPACK scaling algorithm.
;
_exptl_crystal_colour red
_exptl_crystal_density_diffrn 1.784
_exptl_crystal_density_method 'not measured'
_exptl_crystal_description block
_exptl_crystal_F_000 554
_exptl_crystal_size_max 0.3
_exptl_crystal_size_mid 0.2
_exptl_crystal_size_min 0.1
_refine_diff_density_max 2.096
_refine_diff_density_min -1.639
_refine_diff_density_rms 0.164
_refine_ls_extinction_method none
_refine_ls_goodness_of_fit_ref 1.066
_refine_ls_hydrogen_treatment constr
_refine_ls_matrix_type full
_refine_ls_number_parameters 308
_refine_ls_number_reflns 4893
_refine_ls_number_restraints 0
_refine_ls_restrained_S_all 1.066
_refine_ls_R_factor_all 0.0610
_refine_ls_R_factor_gt 0.0567
_refine_ls_shift/su_max 0.000
_refine_ls_shift/su_mean 0.000
_refine_ls_structure_factor_coef Fsqd
_refine_ls_weighting_details 'w=1/[\s^2^(Fo^2^)+(0.0600P)^2^+4.0000P] where P=(Fo^2^+2Fc^2^)/3'
_refine_ls_weighting_scheme calc
_refine_ls_wR_factor_gt 0.1410
_refine_ls_wR_factor_ref 0.1448
_reflns_Friedel_coverage 0.000
_reflns_number_gt 4473
_reflns_number_total 4893
_reflns_threshold_expression 'I > 2\s(I)'
_cod_data_source_file d0cc00119h2.cif
_cod_data_source_block Cd-Bpe
_cod_depositor_comments 'Adding full bibliography for 7126162.cif.'
_cod_original_cell_volume 1030.98(14)
_cod_database_code 7126162
_shelx_shelxl_version_number 2018/3
_shelx_space_group_comment
;
The symmetry employed for this shelxl refinement is uniquely defined
by the following loop, which should always be used as a source of
symmetry information in preference to the above space-group names.
They are only intended as comments.
;

loop_
_space_group_symop_operation_xyz
'x, y, z'
'-x, -y, -z'

loop_
_atom_site_label
_atom_site_type_symbol
_atom_site_fract_x
_atom_site_fract_y
_atom_site_fract_z
_atom_site_U_iso_or_equiv
_atom_site_adp_type
_atom_site_occupancy
_atom_site_site_symmetry_order
_atom_site_calc_flag
_atom_site_refinement_flags_posn
_atom_site_refinement_flags_adp
_atom_site_refinement_flags_occupancy
_atom_site_disorder_assembly
_atom_site_disorder_group
Cd1 Cd 0.09404(4) -0.24555(3) 0.19103(4) 0.02704(13) Uani 1 1 d . . . . .
O1 O 0.9921(7) 1.0500(5) 1.8378(8) 0.0760(18) Uani 1 1 d . . . . .
O2 O 0.7564(8) 1.0490(6) 1.7757(10) 0.096(3) Uani 1 1 d . . . . .
O3 O -0.1459(5) -0.3400(5) 0.0593(6) 0.0558(13) Uani 1 1 d . . . . .
O4 O -0.0926(5) -0.3769(7) 0.2536(6) 0.0733(18) Uani 1 1 d . . . . .
O5 O -0.8158(5) -0.3615(5) 0.0475(5) 0.0471(11) Uani 1 1 d . . . . .
O6 O -0.6440(7) -0.3414(6) 0.2605(6) 0.0662(16) Uani 1 1 d . . . . .
N1 N 0.1927(6) -0.1497(4) 0.4344(5) 0.0381(10) Uani 1 1 d . . . . .
N2 N 0.6916(6) 0.3723(4) 1.3884(5) 0.0372(10) Uani 1 1 d . . . . .
C1 C 0.3390(8) -0.0982(7) 0.5083(7) 0.0507(16) Uani 1 1 d . . . . .
H1 H 0.401749 -0.113577 0.463008 0.061 Uiso 1 1 calc R U . . .
C2 C 0.4028(8) -0.0215(7) 0.6524(8) 0.0539(16) Uani 1 1 d . . . . .
H2 H 0.506675 0.011562 0.702584 0.065 Uiso 1 1 calc R U . . .
C3 C 0.3088(8) 0.0043(6) 0.7184(7) 0.0448(13) Uani 1 1 d . . . . .
C4 C 0.1587(8) -0.0524(8) 0.6428(7) 0.0541(18) Uani 1 1 d . . . . .
H4 H 0.093912 -0.040508 0.685969 0.065 Uiso 1 1 calc R U . . .
C5 C 0.1046(8) -0.1278(7) 0.5009(7) 0.0496(16) Uani 1 1 d . . . . .
H5 H 0.001947 -0.164818 0.449718 0.060 Uiso 1 1 calc R U . . .
C6 C 0.3666(8) 0.0871(6) 0.8707(7) 0.0453(14) Uani 1 1 d . . . . .
H6 H 0.298626 0.095146 0.910292 0.054 Uiso 1 1 calc R U . . .
C7 C 0.5042(8) 0.1482(6) 0.9511(6) 0.0437(13) Uani 1 1 d . . . . .
H7 H 0.572104 0.138742 0.911348 0.052 Uiso 1 1 calc R U . . .
C8 C 0.5625(7) 0.2320(5) 1.1010(6) 0.0374(12) Uani 1 1 d . . . . .
C9 C 0.7145(9) 0.2840(8) 1.1761(7) 0.0567(19) Uani 1 1 d . . . . .
H9 H 0.776403 0.272423 1.130052 0.068 Uiso 1 1 calc R U . . .
C10 C 0.7763(8) 0.3532(8) 1.3190(8) 0.0589(19) Uani 1 1 d . . . . .
H10 H 0.879900 0.387328 1.368297 0.071 Uiso 1 1 calc R U . . .
C11 C 0.5422(9) 0.3328(9) 1.3156(8) 0.062(2) Uani 1 1 d . . . . .
H11 H 0.481292 0.352277 1.362538 0.074 Uiso 1 1 calc R U . . .
C12 C 0.4749(8) 0.2636(9) 1.1726(8) 0.062(2) Uani 1 1 d . . . . .
H12 H 0.369495 0.238074 1.123926 0.075 Uiso 1 1 calc R U . . .
C13 C 0.7641(9) 0.4342(5) 1.5459(6) 0.0467(15) Uani 1 1 d . . . . .
H13A H 0.862208 0.406834 1.583935 0.056 Uiso 1 1 calc R U . . .
H13B H 0.700565 0.403547 1.580688 0.056 Uiso 1 1 calc R U . . .
C14 C 0.7882(7) 0.5790(5) 1.6015(6) 0.0351(11) Uani 1 1 d . . . . .
C15 C 0.7215(11) 0.6511(6) 1.5202(7) 0.064(2) Uani 1 1 d . . . . .
H15 H 0.660184 0.610810 1.423426 0.077 Uiso 1 1 calc R U . . .
C16 C 0.7461(12) 0.7854(6) 1.5834(8) 0.069(2) Uani 1 1 d . . . . .
H16 H 0.700333 0.833660 1.527916 0.083 Uiso 1 1 calc R U . . .
C17 C 0.8366(7) 0.8466(5) 1.7256(6) 0.0374(11) Uani 1 1 d . . . . .
C18 C 0.9025(8) 0.7738(6) 1.8047(6) 0.0499(16) Uani 1 1 d . . . . .
H18 H 0.966202 0.814221 1.900979 0.060 Uiso 1 1 calc R U . . .
C19 C 0.8764(8) 0.6409(5) 1.7444(6) 0.0487(16) Uani 1 1 d . . . . .
H19 H 0.919060 0.593064 1.801235 0.058 Uiso 1 1 calc R U . . .
C20 C 0.8648(8) 0.9935(6) 1.7885(7) 0.0438(13) Uani 1 1 d . . . . .
C21 C -0.1804(6) -0.3863(5) 0.1319(7) 0.0356(12) Uani 1 1 d . . . . .
C22 C -0.3442(5) -0.4498(4) 0.0661(5) 0.0243(9) Uani 1 1 d . . . . .
C23 C -0.4362(5) -0.4008(4) 0.1301(5) 0.0240(8) Uani 1 1 d . . . . .
H23 H -0.393145 -0.334573 0.218236 0.029 Uiso 1 1 calc R U . . .
C24 C -0.5913(5) -0.4482(4) 0.0661(5) 0.0222(8) Uani 1 1 d . . . . .
C25 C -0.6906(6) -0.3809(5) 0.1319(6) 0.0299(10) Uani 1 1 d . . . . .

loop_
_atom_site_aniso_label
_atom_site_aniso_U_11
_atom_site_aniso_U_22
_atom_site_aniso_U_33
_atom_site_aniso_U_23
_atom_site_aniso_U_13
_atom_site_aniso_U_12
Cd1 0.0281(2) 0.01945(17) 0.0283(2) 0.00149(13) 0.01326(14) -0.00057(12)
O1 0.074(4) 0.043(3) 0.103(5) 0.002(3) 0.050(4) -0.005(3)
O2 0.089(5) 0.034(3) 0.167(8) 0.012(4) 0.078(5) 0.010(3)
O3 0.036(2) 0.052(3) 0.079(4) 0.020(3) 0.028(2) -0.011(2)
O4 0.033(2) 0.094(5) 0.047(3) 0.001(3) -0.005(2) -0.006(3)
O5 0.037(2) 0.049(3) 0.047(3) 0.005(2) 0.0203(19) 0.0194(19)
O6 0.070(3) 0.094(4) 0.043(3) 0.016(3) 0.039(3) 0.034(3)
N1 0.041(3) 0.028(2) 0.032(2) 0.0015(18) 0.0126(19) -0.0012(19)
N2 0.054(3) 0.0224(19) 0.025(2) 0.0043(16) 0.012(2) -0.0028(19)
C1 0.044(3) 0.058(4) 0.037(3) 0.005(3) 0.017(3) -0.009(3)
C2 0.044(3) 0.052(4) 0.049(4) 0.005(3) 0.015(3) -0.009(3)
C3 0.059(4) 0.034(3) 0.039(3) 0.009(2) 0.022(3) 0.006(3)
C4 0.050(4) 0.061(5) 0.040(4) 0.000(3) 0.024(3) 0.004(3)
C5 0.043(3) 0.052(4) 0.038(3) -0.004(3) 0.018(3) 0.002(3)
C6 0.052(4) 0.038(3) 0.039(3) 0.008(3) 0.019(3) 0.004(3)
C7 0.058(4) 0.035(3) 0.031(3) 0.008(2) 0.017(3) 0.007(3)
C8 0.050(3) 0.025(2) 0.029(3) 0.009(2) 0.010(2) -0.001(2)
C9 0.055(4) 0.071(5) 0.035(3) 0.008(3) 0.021(3) -0.008(3)
C10 0.048(4) 0.069(5) 0.040(4) 0.007(3) 0.012(3) -0.022(3)
C11 0.051(4) 0.079(6) 0.042(4) 0.003(4) 0.023(3) 0.010(4)
C12 0.040(3) 0.075(5) 0.047(4) 0.000(4) 0.012(3) 0.000(3)
C13 0.078(4) 0.025(2) 0.025(3) 0.007(2) 0.013(3) -0.001(3)
C14 0.046(3) 0.023(2) 0.027(2) 0.0062(19) 0.011(2) -0.001(2)
C15 0.110(6) 0.028(3) 0.030(3) 0.009(2) 0.010(3) 0.000(3)
C16 0.121(7) 0.032(3) 0.039(3) 0.015(3) 0.021(4) 0.003(4)
C17 0.041(3) 0.028(2) 0.038(3) 0.005(2) 0.017(2) 0.002(2)
C18 0.068(4) 0.027(3) 0.027(3) 0.001(2) 0.004(3) 0.000(3)
C19 0.070(4) 0.028(3) 0.028(3) 0.007(2) 0.006(3) 0.009(3)
C20 0.049(3) 0.034(3) 0.041(3) 0.008(2) 0.018(3) 0.005(3)
C21 0.024(2) 0.019(2) 0.051(3) 0.000(2) 0.014(2) 0.0001(18)
C22 0.022(2) 0.018(2) 0.028(2) 0.0065(18) 0.0075(17) -0.0011(16)
C23 0.026(2) 0.0159(18) 0.022(2) 0.0015(15) 0.0068(16) -0.0016(16)
C24 0.024(2) 0.016(2) 0.025(2) 0.0059(17) 0.0118(17) 0.0014(16)
C25 0.032(2) 0.020(2) 0.038(3) 0.003(2) 0.022(2) -0.0004(18)

loop_
_atom_type_symbol
_atom_type_description
_atom_type_scat_dispersion_real
_atom_type_scat_dispersion_imag
_atom_type_scat_source
C C 0.0033 0.0016 'International Tables Vol C Tables 4.2.6.8 and 6.1.1.4'
H H 0.0000 0.0000 'International Tables Vol C Tables 4.2.6.8 and 6.1.1.4'
Cd Cd -0.8075 1.2024 'International Tables Vol C Tables 4.2.6.8 and 6.1.1.4'
N N 0.0061 0.0033 'International Tables Vol C Tables 4.2.6.8 and 6.1.1.4'
O O 0.0106 0.0060 'International Tables Vol C Tables 4.2.6.8 and 6.1.1.4'

loop_
_geom_angle_atom_site_label_1
_geom_angle_atom_site_label_2
_geom_angle_atom_site_label_3
_geom_angle
_geom_angle_site_symmetry_1
_geom_angle_site_symmetry_3
_geom_angle_publ_flag
O5 Cd1 O3 96.71(18) 1_655 . ?
O5 Cd1 N1 133.82(17) 1_655 . ?
O3 Cd1 N1 121.37(19) . . ?
O5 Cd1 O1 118.0(2) 1_655 2_667 ?
O3 Cd1 O1 87.0(2) . 2_667 ?
N1 Cd1 O1 91.1(2) . 2_667 ?
O5 Cd1 O2 89.9(2) 1_655 2_667 ?
O3 Cd1 O2 134.5(3) . 2_667 ?
N1 Cd1 O2 81.5(3) . 2_667 ?
O1 Cd1 O2 51.2(2) 2_667 2_667 ?
C20 O1 Cd1 93.5(5) . 2_667 ?
C20 O2 Cd1 90.9(5) . 2_667 ?
C21 O3 Cd1 106.1(4) . . ?
C25 O5 Cd1 102.8(3) . 1_455 ?
C1 N1 C5 118.2(5) . . ?
C1 N1 Cd1 118.6(4) . . ?
C5 N1 Cd1 122.5(4) . . ?
C10 N2 C11 118.8(5) . . ?
C10 N2 C13 120.5(6) . . ?
C11 N2 C13 120.7(6) . . ?
N1 C1 C2 122.3(6) . . ?
N1 C1 H1 118.9 . . ?
C2 C1 H1 118.9 . . ?
C3 C2 C1 118.8(6) . . ?
C3 C2 H2 120.6 . . ?
C1 C2 H2 120.6 . . ?
C4 C3 C2 118.6(6) . . ?
C4 C3 C6 118.9(6) . . ?
C2 C3 C6 122.4(6) . . ?
C3 C4 C5 118.9(6) . . ?
C3 C4 H4 120.5 . . ?
C5 C4 H4 120.5 . . ?
N1 C5 C4 123.1(6) . . ?
N1 C5 H5 118.5 . . ?
C4 C5 H5 118.5 . . ?
C7 C6 C3 124.4(6) . . ?
C7 C6 H6 117.8 . . ?
C3 C6 H6 117.8 . . ?
C6 C7 C8 125.1(6) . . ?
C6 C7 H7 117.4 . . ?
C8 C7 H7 117.4 . . ?
C9 C8 C12 116.6(5) . . ?
C9 C8 C7 118.7(6) . . ?
C12 C8 C7 124.7(6) . . ?
C10 C9 C8 120.5(7) . . ?
C10 C9 H9 119.7 . . ?
C8 C9 H9 119.7 . . ?
N2 C10 C9 121.5(6) . . ?
N2 C10 H10 119.2 . . ?
C9 C10 H10 119.2 . . ?
N2 C11 C12 121.7(7) . . ?
N2 C11 H11 119.1 . . ?
C12 C11 H11 119.1 . . ?
C8 C12 C11 120.3(7) . . ?
C8 C12 H12 119.8 . . ?
C11 C12 H12 119.8 . . ?
N2 C13 C14 114.6(4) . . ?
N2 C13 H13A 108.6 . . ?
C14 C13 H13A 108.6 . . ?
N2 C13 H13B 108.6 . . ?
C14 C13 H13B 108.6 . . ?
H13A C13 H13B 107.6 . . ?
C19 C14 C15 118.8(5) . . ?
C19 C14 C13 116.8(5) . . ?
C15 C14 C13 124.3(5) . . ?
C14 C15 C16 119.8(6) . . ?
C14 C15 H15 120.1 . . ?
C16 C15 H15 120.1 . . ?
C17 C16 C15 121.0(6) . . ?
C17 C16 H16 119.5 . . ?
C15 C16 H16 119.5 . . ?
C18 C17 C16 118.5(5) . . ?
C18 C17 C20 122.5(5) . . ?
C16 C17 C20 119.0(5) . . ?
C17 C18 C19 121.2(5) . . ?
C17 C18 H18 119.4 . . ?
C19 C18 H18 119.4 . . ?
C14 C19 C18 120.6(5) . . ?
C14 C19 H19 119.7 . . ?
C18 C19 H19 119.7 . . ?
O1 C20 O2 122.0(6) . . ?
O1 C20 C17 118.7(6) . . ?
O2 C20 C17 118.9(6) . . ?
O4 C21 O3 124.3(6) . . ?
O4 C21 C22 119.9(6) . . ?
O3 C21 C22 115.7(5) . . ?
C23 C22 C24 119.3(4) . 2_445 ?
C23 C22 C21 119.7(4) . . ?
C24 C22 C21 120.8(4) 2_445 . ?
C22 C23 C24 121.6(4) . . ?
C22 C23 H23 119.2 . . ?
C24 C23 H23 119.2 . . ?
C23 C24 C22 119.2(4) . 2_445 ?
C23 C24 C25 119.5(4) . . ?
C22 C24 C25 121.1(4) 2_445 . ?
O6 C25 O5 123.8(5) . . ?
O6 C25 C24 120.1(5) . . ?
O5 C25 C24 115.9(5) . . ?

loop_
_geom_bond_atom_site_label_1
_geom_bond_atom_site_label_2
_geom_bond_distance
_geom_bond_site_symmetry_2
_geom_bond_publ_flag
Cd1 O5 2.203(4) 1_655 ?
Cd1 O3 2.201(4) . ?
Cd1 N1 2.312(5) . ?
Cd1 O1 2.416(6) 2_667 ?
Cd1 O2 2.463(7) 2_667 ?
O1 C20 1.200(9) . ?
O2 C20 1.211(9) . ?
O3 C21 1.241(8) . ?
O4 C21 1.235(8) . ?
O5 C25 1.266(7) . ?
O6 C25 1.224(8) . ?
N1 C1 1.323(8) . ?
N1 C5 1.331(8) . ?
N2 C10 1.328(9) . ?
N2 C11 1.323(9) . ?
N2 C13 1.492(7) . ?
C1 C2 1.400(9) . ?
C1 H1 0.9300 . ?
C2 C3 1.379(10) . ?
C2 H2 0.9300 . ?
C3 C4 1.367(10) . ?
C3 C6 1.491(8) . ?
C4 C5 1.384(9) . ?
C4 H4 0.9300 . ?
C5 H5 0.9300 . ?
C6 C7 1.288(9) . ?
C6 H6 0.9300 . ?
C7 C8 1.473(8) . ?
C7 H7 0.9300 . ?
C8 C9 1.370(9) . ?
C8 C12 1.374(10) . ?
C9 C10 1.373(10) . ?
C9 H9 0.9300 . ?
C10 H10 0.9300 . ?
C11 C12 1.373(10) . ?
C11 H11 0.9300 . ?
C12 H12 0.9300 . ?
C13 C14 1.507(7) . ?
C13 H13A 0.9700 . ?
C13 H13B 0.9700 . ?
C14 C19 1.373(8) . ?
C14 C15 1.374(8) . ?
C15 C16 1.401(9) . ?
C15 H15 0.9300 . ?
C16 C17 1.369(9) . ?
C16 H16 0.9300 . ?
C17 C18 1.363(8) . ?
C17 C20 1.528(8) . ?
C18 C19 1.385(8) . ?
C18 H18 0.9300 . ?
C19 H19 0.9300 . ?
C21 C22 1.506(6) . ?
C22 C23 1.380(7) . ?
C22 C24 1.408(6) 2_445 ?
C23 C24 1.388(6) . ?
C23 H23 0.9300 . ?
C24 C25 1.513(6) . ?

loop_
_geom_torsion_atom_site_label_1
_geom_torsion_atom_site_label_2
_geom_torsion_atom_site_label_3
_geom_torsion_atom_site_label_4
_geom_torsion
_geom_torsion_site_symmetry_1
_geom_torsion_site_symmetry_2
_geom_torsion_site_symmetry_3
_geom_torsion_site_symmetry_4
_geom_torsion_publ_flag
C5 N1 C1 C2 -0.5(11) . . . . ?
Cd1 N1 C1 C2 170.0(6) . . . . ?
N1 C1 C2 C3 -1.9(12) . . . . ?
C1 C2 C3 C4 3.8(11) . . . . ?
C1 C2 C3 C6 -178.8(6) . . . . ?
C2 C3 C4 C5 -3.5(11) . . . . ?
C6 C3 C4 C5 179.1(7) . . . . ?
C1 N1 C5 C4 0.9(11) . . . . ?
Cd1 N1 C5 C4 -169.2(6) . . . . ?
C3 C4 C5 N1 1.1(13) . . . . ?
C4 C3 C6 C7 -177.8(7) . . . . ?
C2 C3 C6 C7 4.8(11) . . . . ?
C3 C6 C7 C8 179.0(6) . . . . ?
C6 C7 C8 C9 175.6(7) . . . . ?
C6 C7 C8 C12 -4.9(10) . . . . ?
C12 C8 C9 C10 6.3(11) . . . . ?
C7 C8 C9 C10 -174.1(7) . . . . ?
C11 N2 C10 C9 -5.6(12) . . . . ?
C13 N2 C10 C9 172.8(7) . . . . ?
C8 C9 C10 N2 -0.3(14) . . . . ?
C10 N2 C11 C12 5.4(12) . . . . ?
C13 N2 C11 C12 -173.0(8) . . . . ?
C9 C8 C12 C11 -6.6(12) . . . . ?
C7 C8 C12 C11 173.9(7) . . . . ?
N2 C11 C12 C8 0.8(15) . . . . ?
C10 N2 C13 C14 86.3(8) . . . . ?
C11 N2 C13 C14 -95.3(8) . . . . ?
N2 C13 C14 C19 -169.7(6) . . . . ?
N2 C13 C14 C15 14.0(11) . . . . ?
C19 C14 C15 C16 0.9(13) . . . . ?
C13 C14 C15 C16 177.2(8) . . . . ?
C14 C15 C16 C17 0.3(15) . . . . ?
C15 C16 C17 C18 0.0(13) . . . . ?
C15 C16 C17 C20 177.7(8) . . . . ?
C16 C17 C18 C19 -1.5(12) . . . . ?
C20 C17 C18 C19 -179.2(7) . . . . ?
C15 C14 C19 C18 -2.5(12) . . . . ?
C13 C14 C19 C18 -179.0(7) . . . . ?
C17 C18 C19 C14 2.8(12) . . . . ?
Cd1 O1 C20 O2 -16.3(9) 2_667 . . . ?
Cd1 O1 C20 C17 157.0(5) 2_667 . . . ?
Cd1 O2 C20 O1 16.0(9) 2_667 . . . ?
Cd1 O2 C20 C17 -157.3(5) 2_667 . . . ?
C18 C17 C20 O1 62.6(10) . . . . ?
C16 C17 C20 O1 -115.0(9) . . . . ?
C18 C17 C20 O2 -123.9(9) . . . . ?
C16 C17 C20 O2 58.5(10) . . . . ?
Cd1 O3 C21 O4 0.6(8) . . . . ?
Cd1 O3 C21 C22 176.5(3) . . . . ?
O4 C21 C22 C23 58.9(7) . . . . ?
O3 C21 C22 C23 -117.2(6) . . . . ?
O4 C21 C22 C24 -126.5(6) . . . 2_445 ?
O3 C21 C22 C24 57.4(7) . . . 2_445 ?
C24 C22 C23 C24 -1.3(7) 2_445 . . . ?
C21 C22 C23 C24 173.5(5) . . . . ?
C22 C23 C24 C22 1.3(7) . . . 2_445 ?
C22 C23 C24 C25 -172.6(5) . . . . ?
Cd1 O5 C25 O6 1.0(7) 1_455 . . . ?
Cd1 O5 C25 C24 -174.1(3) 1_455 . . . ?
C23 C24 C25 O6 -41.2(7) . . . . ?
C22 C24 C25 O6 145.1(6) 2_445 . . . ?
C23 C24 C25 O5 134.1(5) . . . . ?
C22 C24 C25 O5 -39.6(7) 2_445 . . . ?
